data_4333862
loop_
_publ_author_name
'Hamid Khaledi'
'Marilyn M. Olmstead'
'Hapipah Mohd Ali'
'Noel F. Thomas'

_publ_section_title
;
 Indolenine meso-Substituted Dibenzotetraaza[14]annulene and Its
 Coordination Chemistry toward the Transition Metal Ions MnIII, FeIII,
 CoII, NiII, CuII, and PdII
;
_journal_name_full 'Inorganic Chemistry'
_journal_page_first 1926
_journal_page_last 1941
_journal_paper_doi 10.1021/ic302150j
_journal_volume 52
_journal_year 2013
_chemical_formula_moiety 'C84 H80 N12 O8 Pd2'
_chemical_formula_sum 'C84 H80 N12 O8 Pd2'
_chemical_formula_weight 1598.40
_chemical_name_systematic
; 
 ? 
;
_space_group_IT_number 14
_symmetry_cell_setting monoclinic
_symmetry_space_group_name_Hall '-P 2ybc'
_symmetry_space_group_name_H-M 'P 1 21/c 1'
_atom_sites_solution_hydrogens geom
_atom_sites_solution_primary direct
_atom_sites_solution_secondary difmap
_audit_creation_method SHELXL-97
_cell_angle_alpha 90.00
_cell_angle_beta 105.367(2)
_cell_angle_gamma 90.00
_cell_formula_units_Z 2
_cell_length_a 12.9154(3)
_cell_length_b 32.9705(6)
_cell_length_c 9.9792(2)
_cell_measurement_reflns_used 9958
_cell_measurement_temperature 87(2)
_cell_measurement_theta_max 57.78
_cell_measurement_theta_min 3.55
_cell_volume 4097.49(15)
_computing_cell_refinement 'Bruker SAINT'
_computing_data_collection 'Bruker APEX2'
_computing_data_reduction 'Bruker SAINT'
_computing_molecular_graphics 'Bruker SHELXTL'
_computing_publication_material 'Bruker SHELXTL'
_computing_structure_refinement 'SHELXL-97 (Sheldrick, 2008)'
_computing_structure_solution 'SHELXS-97 (Sheldrick, 2008)'
_diffrn_ambient_temperature 87(2)
_diffrn_measured_fraction_theta_full 0.998
_diffrn_measured_fraction_theta_max 0.998
_diffrn_measurement_device_type 'Bruker APEXII DUO'
_diffrn_measurement_method '\f and \w scans'
_diffrn_radiation_monochromator graphite
_diffrn_radiation_source 'fine-focus sealed tube'
_diffrn_radiation_type CuK\a
_diffrn_radiation_wavelength 1.54178
_diffrn_reflns_av_R_equivalents 0.0469
_diffrn_reflns_av_sigmaI/netI 0.0279
_diffrn_reflns_limit_h_max 13
_diffrn_reflns_limit_h_min -14
_diffrn_reflns_limit_k_max 35
_diffrn_reflns_limit_k_min -35
_diffrn_reflns_limit_l_max 10
_diffrn_reflns_limit_l_min -10
_diffrn_reflns_number 37260
_diffrn_reflns_theta_full 56.92
_diffrn_reflns_theta_max 56.92
_diffrn_reflns_theta_min 3.79
_exptl_absorpt_coefficient_mu 4.027
_exptl_absorpt_correction_T_max 0.9238
_exptl_absorpt_correction_T_min 0.5651
_exptl_absorpt_correction_type multi-scan
_exptl_absorpt_process_details 'SADABS (Sheldrick, 2006)'
_exptl_crystal_colour red
_exptl_crystal_density_diffrn 1.296
_exptl_crystal_description needle
_exptl_crystal_F_000 1648
_exptl_crystal_size_max 0.16
_exptl_crystal_size_mid 0.04
_exptl_crystal_size_min 0.02
_refine_diff_density_max 1.680
_refine_diff_density_min -1.208
_refine_diff_density_rms 0.090
_refine_ls_extinction_method none
_refine_ls_goodness_of_fit_ref 1.272
_refine_ls_hydrogen_treatment mixed
_refine_ls_matrix_type full
_refine_ls_number_parameters 490
_refine_ls_number_reflns 5491
_refine_ls_number_restraints 2
_refine_ls_restrained_S_all 1.272
_refine_ls_R_factor_all 0.0651
_refine_ls_R_factor_gt 0.0609
_refine_ls_shift/su_max 0.001
_refine_ls_shift/su_mean 0.000
_refine_ls_structure_factor_coef Fsqd
_refine_ls_weighting_details 'calc w=1/[\s^2^(Fo^2^)+(0.0296P)^2^+22.0007P] where P=(Fo^2^+2Fc^2^)/3'
_refine_ls_weighting_scheme calc
_refine_ls_wR_factor_gt 0.1397
_refine_ls_wR_factor_ref 0.1415
_reflns_number_gt 5086
_reflns_number_total 5491
_reflns_threshold_expression I>2\s(I)
_cod_data_source_file ic302150j_si_002_10.cif
_cod_data_source_block Pd2L2H4
_cod_original_sg_symbol_H-M 'P 21/c'
_cod_database_code 4333862

loop_
_symmetry_equiv_pos_as_xyz
'x, y, z'
'-x, y+1/2, -z+1/2'
'-x, -y, -z'
'x, -y-1/2, z-1/2'

loop_
_atom_site_label
_atom_site_type_symbol
_atom_site_fract_x
_atom_site_fract_y
_atom_site_fract_z
_atom_site_U_iso_or_equiv
_atom_site_adp_type
_atom_site_occupancy
_atom_site_symmetry_multiplicity
_atom_site_calc_flag
_atom_site_refinement_flags
Pd1 Pd 0.71224(4) -0.112614(13) 0.73701(5) 0.02841(17) Uani 1 1 d .
O1 O 0.5575(4) -0.09465(17) 0.7227(6) 0.0497(13) Uani 1 1 d .
O2 O 0.6008(4) -0.05845(15) 0.9097(5) 0.0474(13) Uani 1 1 d .
O3 O 0.8621(4) -0.13075(14) 0.7352(5) 0.0392(11) Uani 1 1 d .
O4 O 0.8100(4) -0.19479(15) 0.7057(6) 0.0514(14) Uani 1 1 d .
N1 N 0.7234(4) -0.14486(14) 0.9125(5) 0.0287(12) Uani 1 1 d .
N2 N 1.0679(4) -0.10309(16) 1.1951(6) 0.0387(14) Uani 1 1 d .
N3 N 1.2061(4) -0.05124(16) 1.3523(6) 0.0316(13) Uani 1 1 d D
H3N H 1.147(4) -0.044(2) 1.295(6) 0.038 Uiso 1 1 d D
N4 N 1.3080(4) 0.08735(15) 1.4527(5) 0.0291(12) Uani 1 1 d .
N5 N 1.0616(4) 0.00839(15) 1.2381(5) 0.0283(12) Uani 1 1 d .
N6 N 0.9201(4) -0.04535(15) 1.0829(5) 0.0264(12) Uani 1 1 d D
H6N H 0.983(4) -0.051(2) 1.131(6) 0.032 Uiso 1 1 d D
C1 C 0.6482(5) -0.17689(18) 0.9148(7) 0.0324(16) Uani 1 1 d .
C2 C 0.5476(5) -0.18314(19) 0.8254(7) 0.0336(16) Uani 1 1 d .
H2 H 0.5204 -0.1662 0.7470 0.040 Uiso 1 1 calc R
C3 C 0.4878(5) -0.2154(2) 0.8554(7) 0.0382(17) Uani 1 1 d .
H3 H 0.4179 -0.2204 0.7972 0.046 Uiso 1 1 calc R
C4 C 0.5287(6) -0.2405(2) 0.9685(7) 0.0395(17) Uani 1 1 d .
H4 H 0.4858 -0.2621 0.9875 0.047 Uiso 1 1 calc R
C5 C 0.6315(6) -0.23462(19) 1.0548(7) 0.0387(17) Uani 1 1 d .
H5 H 0.6605 -0.2524 1.1304 0.046 Uiso 1 1 calc R
C6 C 0.6899(5) -0.20223(19) 1.0273(7) 0.0341(16) Uani 1 1 d .
C7 C 0.8034(5) -0.18846(19) 1.0991(7) 0.0349(16) Uani 1 1 d .
C8 C 0.8219(6) -0.1833(2) 1.2570(8) 0.047(2) Uani 1 1 d .
H8A H 0.7750 -0.1618 1.2752 0.071 Uiso 1 1 calc R
H8B H 0.8971 -0.1760 1.2991 0.071 Uiso 1 1 calc R
H8C H 0.8054 -0.2088 1.2973 0.071 Uiso 1 1 calc R
C9 C 0.8792(6) -0.2204(2) 1.0618(9) 0.051(2) Uani 1 1 d .
H9A H 0.8627 -0.2473 1.0931 0.076 Uiso 1 1 calc R
H9B H 0.9539 -0.2134 1.1078 0.076 Uiso 1 1 calc R
H9C H 0.8689 -0.2208 0.9609 0.076 Uiso 1 1 calc R
C10 C 0.8063(5) -0.14828(18) 1.0211(7) 0.0291(15) Uani 1 1 d .
C11 C 0.8856(5) -0.11694(18) 1.0649(7) 0.0308(15) Uani 1 1 d .
C12 C 0.9896(5) -0.12816(19) 1.1476(7) 0.0347(16) Uani 1 1 d .
H12 H 1.0023 -0.1561 1.1694 0.042 Uiso 1 1 calc R
C13 C 1.1670(6) -0.1193(2) 1.2744(8) 0.0423(18) Uani 1 1 d .
C14 C 1.1993(7) -0.1594(2) 1.2696(10) 0.066(3) Uani 1 1 d .
H14 H 1.1550 -0.1777 1.2060 0.079 Uiso 1 1 calc R
C15 C 1.2949(7) -0.1729(2) 1.3561(11) 0.073(3) Uani 1 1 d .
H15 H 1.3139 -0.2007 1.3558 0.088 Uiso 1 1 calc R
C16 C 1.3630(6) -0.1461(2) 1.4428(9) 0.054(2) Uani 1 1 d .
H16 H 1.4286 -0.1556 1.5027 0.065 Uiso 1 1 calc R
C17 C 1.3364(6) -0.1057(2) 1.4430(8) 0.0409(18) Uani 1 1 d .
H17 H 1.3846 -0.0872 1.5006 0.049 Uiso 1 1 calc R
C18 C 1.2383(5) -0.09200(19) 1.3583(7) 0.0328(15) Uani 1 1 d .
C19 C 1.2617(5) -0.02055(19) 1.4226(7) 0.0296(15) Uani 1 1 d .
H19 H 1.3262 -0.0269 1.4909 0.036 Uiso 1 1 calc R
C20 C 1.2334(5) 0.01945(18) 1.4047(6) 0.0271(14) Uani 1 1 d .
C21 C 1.3012(5) 0.05006(19) 1.4922(6) 0.0275(14) Uani 1 1 d .
C22 C 1.3596(5) 0.04427(19) 1.6478(6) 0.0307(15) Uani 1 1 d .
C23 C 1.4630(5) 0.0189(2) 1.6708(7) 0.0375(16) Uani 1 1 d .
H23A H 1.5053 0.0216 1.7676 0.056 Uiso 1 1 calc R
H23B H 1.5052 0.0287 1.6089 0.056 Uiso 1 1 calc R
H23C H 1.4442 -0.0096 1.6504 0.056 Uiso 1 1 calc R
C24 C 1.2840(6) 0.0276(2) 1.7290(7) 0.0411(18) Uani 1 1 d .
H24A H 1.3202 0.0279 1.8286 0.062 Uiso 1 1 calc R
H24B H 1.2638 -0.0003 1.6993 0.062 Uiso 1 1 calc R
H24C H 1.2193 0.0445 1.7113 0.062 Uiso 1 1 calc R
C25 C 1.3920(5) 0.0875(2) 1.6866(6) 0.0309(15) Uani 1 1 d .
C26 C 1.4471(6) 0.1042(2) 1.8131(7) 0.0402(17) Uani 1 1 d .
H26 H 1.4699 0.0879 1.8941 0.048 Uiso 1 1 calc R
C27 C 1.4678(6) 0.1457(2) 1.8171(8) 0.0453(19) Uani 1 1 d .
H27 H 1.5056 0.1578 1.9024 0.054 Uiso 1 1 calc R
C28 C 1.4347(6) 0.1695(2) 1.6997(8) 0.0448(19) Uani 1 1 d .
H28 H 1.4497 0.1978 1.7061 0.054 Uiso 1 1 calc R
C29 C 1.3797(6) 0.1531(2) 1.5720(7) 0.0392(17) Uani 1 1 d .
H29 H 1.3557 0.1694 1.4913 0.047 Uiso 1 1 calc R
C30 C 1.3619(5) 0.1115(2) 1.5692(7) 0.0331(15) Uani 1 1 d .
C31 C 1.1335(5) 0.03283(19) 1.3117(6) 0.0277(14) Uani 1 1 d .
H31 H 1.1196 0.0611 1.3038 0.033 Uiso 1 1 calc R
C32 C 0.9628(5) 0.02389(18) 1.1539(6) 0.0279(14) Uani 1 1 d .
C33 C 0.9329(5) 0.0647(2) 1.1476(8) 0.0381(17) Uani 1 1 d .
H33 H 0.9802 0.0840 1.2025 0.046 Uiso 1 1 calc R
C34 C 0.8360(5) 0.0772(2) 1.0630(8) 0.0415(18) Uani 1 1 d .
H34 H 0.8169 0.1051 1.0609 0.050 Uiso 1 1 calc R
C35 C 0.7659(5) 0.04972(19) 0.9806(7) 0.0338(16) Uani 1 1 d .
H35 H 0.6994 0.0587 0.9217 0.041 Uiso 1 1 calc R
C36 C 0.7936(5) 0.00936(18) 0.9851(6) 0.0273(14) Uani 1 1 d .
H36 H 0.7462 -0.0096 0.9283 0.033 Uiso 1 1 calc R
C37 C 0.8913(5) -0.00409(18) 1.0729(6) 0.0246(14) Uani 1 1 d .
C38 C 0.8550(5) -0.07667(18) 1.0372(6) 0.0256(14) Uani 1 1 d .
H38 H 0.7841 -0.0712 0.9829 0.031 Uiso 1 1 calc R
C39 C 0.5420(6) -0.0763(2) 0.8145(8) 0.047(2) Uani 1 1 d DU
C40 C 0.4204(6) -0.0780(3) 0.8202(9) 0.062(2) Uani 1 1 d D
H40A H 0.3733 -0.0791 0.7254 0.093 Uiso 1 1 calc R
H40B H 0.4037 -0.0537 0.8671 0.093 Uiso 1 1 calc R
H40C H 0.4090 -0.1022 0.8716 0.093 Uiso 1 1 calc R
C41 C 0.8757(6) -0.1670(2) 0.7210(8) 0.0444(19) Uani 1 1 d .
C42 C 0.9938(7) -0.1779(3) 0.7317(13) 0.081(3) Uani 1 1 d .
H42A H 0.9980 -0.2061 0.7021 0.122 Uiso 0.50 1 calc PR
H42B H 1.0366 -0.1748 0.8282 0.122 Uiso 0.50 1 calc PR
H42C H 1.0218 -0.1598 0.6717 0.122 Uiso 0.50 1 calc PR
H42D H 1.0396 -0.1544 0.7659 0.122 Uiso 0.50 1 calc PR
H42E H 1.0010 -0.1857 0.6398 0.122 Uiso 0.50 1 calc PR
H42F H 1.0158 -0.2006 0.7963 0.122 Uiso 0.50 1 calc PR

loop_
_atom_site_aniso_label
_atom_site_aniso_U_11
_atom_site_aniso_U_22
_atom_site_aniso_U_33
_atom_site_aniso_U_23
_atom_site_aniso_U_13
_atom_site_aniso_U_12
Pd1 0.0279(3) 0.0220(3) 0.0314(3) -0.0002(2) 0.00108(19) 0.0005(2)
O1 0.044(3) 0.063(4) 0.046(3) 0.020(3) 0.019(3) 0.006(3)
O2 0.037(3) 0.044(3) 0.056(3) 0.000(3) 0.004(3) 0.003(2)
O3 0.039(3) 0.031(3) 0.047(3) -0.012(2) 0.011(2) 0.003(2)
O4 0.040(3) 0.034(3) 0.075(4) -0.012(3) 0.006(3) 0.002(2)
N1 0.025(3) 0.018(3) 0.041(3) -0.005(2) 0.006(3) -0.001(2)
N2 0.029(3) 0.025(3) 0.050(4) -0.002(3) -0.012(3) 0.000(2)
N3 0.025(3) 0.025(3) 0.036(3) 0.000(2) -0.007(2) 0.000(2)
N4 0.027(3) 0.027(3) 0.033(3) -0.007(2) 0.007(2) -0.004(2)
N5 0.024(3) 0.025(3) 0.032(3) -0.004(2) 0.001(2) -0.001(2)
N6 0.021(3) 0.023(3) 0.029(3) 0.001(2) -0.004(2) 0.000(2)
C1 0.033(4) 0.019(3) 0.039(4) 0.001(3) -0.001(3) 0.000(3)
C2 0.035(4) 0.025(3) 0.034(4) 0.002(3) -0.002(3) -0.001(3)
C3 0.031(4) 0.032(4) 0.044(4) -0.006(3) -0.004(3) -0.006(3)
C4 0.038(4) 0.023(3) 0.052(4) -0.002(3) 0.001(3) -0.008(3)
C5 0.042(4) 0.022(4) 0.043(4) 0.004(3) -0.003(3) -0.002(3)
C6 0.035(4) 0.023(3) 0.037(4) -0.001(3) -0.002(3) -0.004(3)
C7 0.031(4) 0.025(3) 0.041(4) 0.008(3) -0.003(3) -0.003(3)
C8 0.042(4) 0.043(4) 0.046(4) 0.012(4) -0.007(4) -0.009(3)
C9 0.043(4) 0.021(4) 0.076(6) 0.005(4) -0.005(4) 0.001(3)
C10 0.028(4) 0.022(3) 0.034(4) 0.001(3) 0.002(3) 0.003(3)
C11 0.030(4) 0.021(3) 0.035(4) -0.001(3) -0.003(3) 0.000(3)
C12 0.035(4) 0.020(3) 0.042(4) 0.003(3) -0.003(3) 0.001(3)
C13 0.031(4) 0.026(4) 0.059(5) -0.001(3) -0.006(3) 0.002(3)
C14 0.047(5) 0.032(4) 0.095(7) -0.010(4) -0.023(5) 0.007(4)
C15 0.047(5) 0.031(4) 0.117(8) -0.010(5) -0.022(5) 0.013(4)
C16 0.039(4) 0.039(4) 0.069(6) 0.000(4) -0.013(4) 0.011(4)
C17 0.034(4) 0.031(4) 0.049(4) 0.001(3) -0.004(3) 0.002(3)
C18 0.029(4) 0.026(4) 0.041(4) 0.001(3) 0.005(3) 0.000(3)
C19 0.023(3) 0.034(4) 0.030(3) -0.001(3) 0.004(3) 0.000(3)
C20 0.025(3) 0.026(4) 0.030(3) -0.001(3) 0.007(3) -0.006(3)
C21 0.021(3) 0.028(4) 0.030(3) -0.006(3) 0.001(3) 0.002(3)
C22 0.037(4) 0.028(4) 0.024(3) -0.003(3) 0.003(3) -0.004(3)
C23 0.040(4) 0.036(4) 0.032(4) -0.001(3) 0.001(3) -0.004(3)
C24 0.052(5) 0.043(4) 0.028(4) -0.003(3) 0.012(3) -0.010(4)
C25 0.030(4) 0.034(4) 0.029(4) -0.003(3) 0.007(3) -0.008(3)
C26 0.042(4) 0.035(4) 0.038(4) -0.003(3) 0.002(3) -0.004(3)
C27 0.048(5) 0.045(4) 0.037(4) -0.013(4) 0.000(3) -0.012(4)
C28 0.055(5) 0.032(4) 0.045(4) -0.007(3) 0.008(4) -0.013(3)
C29 0.047(4) 0.029(4) 0.038(4) -0.002(3) 0.005(3) -0.005(3)
C30 0.027(3) 0.032(4) 0.036(4) -0.005(3) 0.001(3) -0.007(3)
C31 0.025(3) 0.025(3) 0.033(4) -0.001(3) 0.008(3) 0.000(3)
C32 0.027(3) 0.023(3) 0.034(4) -0.004(3) 0.008(3) 0.001(3)
C33 0.026(4) 0.027(4) 0.057(5) -0.009(3) 0.003(3) -0.002(3)
C34 0.035(4) 0.021(3) 0.064(5) -0.002(3) 0.007(4) 0.003(3)
C35 0.024(3) 0.030(4) 0.044(4) 0.005(3) 0.004(3) 0.003(3)
C36 0.025(3) 0.027(4) 0.029(3) 0.001(3) 0.005(3) -0.002(3)
C37 0.023(3) 0.021(3) 0.031(3) 0.002(3) 0.010(3) 0.001(3)
C38 0.025(3) 0.025(3) 0.026(3) 0.001(3) 0.007(3) -0.001(3)
C39 0.059(5) 0.022(3) 0.036(4) -0.007(3) -0.031(4) 0.005(3)
C40 0.048(5) 0.069(6) 0.065(6) 0.007(5) 0.006(4) 0.006(4)
C41 0.035(4) 0.038(5) 0.061(5) -0.021(4) 0.012(4) -0.012(4)
C42 0.040(5) 0.049(5) 0.154(10) -0.026(6) 0.026(6) 0.002(4)

loop_
_atom_type_symbol
_atom_type_description
_atom_type_scat_dispersion_real
_atom_type_scat_dispersion_imag
_atom_type_scat_source
C C 0.0181 0.0091 'International Tables Vol C Tables 4.2.6.8 and 6.1.1.4'
H H 0.0000 0.0000 'International Tables Vol C Tables 4.2.6.8 and 6.1.1.4'
N N 0.0311 0.0180 'International Tables Vol C Tables 4.2.6.8 and 6.1.1.4'
O O 0.0492 0.0322 'International Tables Vol C Tables 4.2.6.8 and 6.1.1.4'
Pd Pd 0.1215 3.9337 'International Tables Vol C Tables 4.2.6.8 and 6.1.1.4'

loop_
_geom_angle_atom_site_label_1
_geom_angle_atom_site_label_2
_geom_angle_atom_site_label_3
_geom_angle
_geom_angle_site_symmetry_1
_geom_angle_site_symmetry_3
_geom_angle_publ_flag
N4 Pd1 N1 172.1(2) 3_757 . y
N4 Pd1 O3 90.0(2) 3_757 . y
N1 Pd1 O3 90.2(2) . . y
N4 Pd1 O1 86.2(2) 3_757 . y
N1 Pd1 O1 93.25(19) . . y
O3 Pd1 O1 175.6(2) . . y
C39 O1 Pd1 117.7(5) . . ?
C41 O3 Pd1 117.1(5) . . ?
C10 N1 C1 109.3(5) . . ?
C10 N1 Pd1 128.1(4) . . ?
C1 N1 Pd1 120.4(4) . . ?
C12 N2 C13 117.7(5) . . y
C19 N3 C18 126.5(5) . . y
C19 N3 H3N 113(5) . . ?
C18 N3 H3N 120(5) . . ?
C21 N4 C30 109.7(5) . . ?
C21 N4 Pd1 132.1(4) . 3_757 ?
C30 N4 Pd1 116.5(4) . 3_757 ?
C31 N5 C32 120.4(5) . . y
C38 N6 C37 126.5(5) . . y
C38 N6 H6N 116(5) . . ?
C37 N6 H6N 117(5) . . ?
C2 C1 C6 121.9(6) . . ?
C2 C1 N1 128.4(6) . . ?
C6 C1 N1 109.6(5) . . ?
C1 C2 C3 117.0(6) . . ?
C1 C2 H2 121.5 . . ?
C3 C2 H2 121.5 . . ?
C4 C3 C2 121.2(6) . . ?
C4 C3 H3 119.4 . . ?
C2 C3 H3 119.4 . . ?
C3 C4 C5 121.0(6) . . ?
C3 C4 H4 119.5 . . ?
C5 C4 H4 119.5 . . ?
C6 C5 C4 118.0(6) . . ?
C6 C5 H5 121.0 . . ?
C4 C5 H5 121.0 . . ?
C5 C6 C1 120.8(6) . . ?
C5 C6 C7 130.4(6) . . ?
C1 C6 C7 108.7(6) . . ?
C6 C7 C8 112.6(6) . . ?
C6 C7 C10 99.7(5) . . ?
C8 C7 C10 113.8(6) . . ?
C6 C7 C9 106.0(5) . . ?
C8 C7 C9 112.6(6) . . ?
C10 C7 C9 111.2(6) . . ?
C7 C8 H8A 109.5 . . ?
C7 C8 H8B 109.5 . . ?
H8A C8 H8B 109.5 . . ?
C7 C8 H8C 109.5 . . ?
H8A C8 H8C 109.5 . . ?
H8B C8 H8C 109.5 . . ?
C7 C9 H9A 109.5 . . ?
C7 C9 H9B 109.5 . . ?
H9A C9 H9B 109.5 . . ?
C7 C9 H9C 109.5 . . ?
H9A C9 H9C 109.5 . . ?
H9B C9 H9C 109.5 . . ?
N1 C10 C11 123.3(6) . . ?
N1 C10 C7 111.5(5) . . ?
C11 C10 C7 125.0(5) . . ?
C38 C11 C12 122.4(6) . . y
C38 C11 C10 118.9(6) . . ?
C12 C11 C10 118.4(5) . . ?
N2 C12 C11 124.8(6) . . y
N2 C12 H12 117.6 . . ?
C11 C12 H12 117.6 . . ?
C14 C13 C18 118.5(6) . . ?
C14 C13 N2 125.0(6) . . ?
C18 C13 N2 116.4(6) . . y
C15 C14 C13 120.8(7) . . ?
C15 C14 H14 119.6 . . ?
C13 C14 H14 119.6 . . ?
C16 C15 C14 120.2(7) . . ?
C16 C15 H15 119.9 . . ?
C14 C15 H15 119.9 . . ?
C17 C16 C15 120.2(7) . . ?
C17 C16 H16 119.9 . . ?
C15 C16 H16 119.9 . . ?
C16 C17 C18 120.0(6) . . ?
C16 C17 H17 120.0 . . ?
C18 C17 H17 120.0 . . ?
C13 C18 C17 120.1(6) . . ?
C13 C18 N3 116.8(6) . . y
C17 C18 N3 123.1(6) . . ?
N3 C19 C20 125.3(6) . . y
N3 C19 H19 117.4 . . ?
C20 C19 H19 117.4 . . ?
C19 C20 C31 122.7(6) . . y
C19 C20 C21 119.4(6) . . ?
C31 C20 C21 117.6(5) . . ?
N4 C21 C20 123.3(6) . . ?
N4 C21 C22 111.5(5) . . ?
C20 C21 C22 124.7(6) . . ?
C25 C22 C24 112.2(5) . . ?
C25 C22 C23 107.7(5) . . ?
C24 C22 C23 112.1(6) . . ?
C25 C22 C21 99.7(5) . . ?
C24 C22 C21 111.5(5) . . ?
C23 C22 C21 112.8(5) . . ?
C22 C23 H23A 109.5 . . ?
C22 C23 H23B 109.5 . . ?
H23A C23 H23B 109.5 . . ?
C22 C23 H23C 109.5 . . ?
H23A C23 H23C 109.5 . . ?
H23B C23 H23C 109.5 . . ?
C22 C24 H24A 109.5 . . ?
C22 C24 H24B 109.5 . . ?
H24A C24 H24B 109.5 . . ?
C22 C24 H24C 109.5 . . ?
H24A C24 H24C 109.5 . . ?
H24B C24 H24C 109.5 . . ?
C30 C25 C26 120.4(6) . . ?
C30 C25 C22 109.1(5) . . ?
C26 C25 C22 130.4(6) . . ?
C25 C26 C27 117.6(7) . . ?
C25 C26 H26 121.2 . . ?
C27 C26 H26 121.2 . . ?
C28 C27 C26 121.4(7) . . ?
C28 C27 H27 119.3 . . ?
C26 C27 H27 119.3 . . ?
C27 C28 C29 121.5(7) . . ?
C27 C28 H28 119.3 . . ?
C29 C28 H28 119.3 . . ?
C30 C29 C28 116.4(7) . . ?
C30 C29 H29 121.8 . . ?
C28 C29 H29 121.8 . . ?
C25 C30 C29 122.7(6) . . ?
C25 C30 N4 109.8(5) . . ?
C29 C30 N4 127.5(6) . . ?
N5 C31 C20 123.8(6) . . y
N5 C31 H31 118.1 . . ?
C20 C31 H31 118.1 . . ?
C33 C32 C37 118.5(6) . . ?
C33 C32 N5 124.5(6) . . ?
C37 C32 N5 117.0(5) . . y
C34 C33 C32 120.9(6) . . ?
C34 C33 H33 119.6 . . ?
C32 C33 H33 119.6 . . ?
C33 C34 C35 120.8(6) . . ?
C33 C34 H34 119.6 . . ?
C35 C34 H34 119.6 . . ?
C36 C35 C34 119.3(6) . . ?
C36 C35 H35 120.3 . . ?
C34 C35 H35 120.3 . . ?
C35 C36 C37 120.6(6) . . ?
C35 C36 H36 119.7 . . ?
C37 C36 H36 119.7 . . ?
C32 C37 C36 119.9(5) . . ?
C32 C37 N6 118.4(5) . . y
C36 C37 N6 121.8(5) . . ?
N6 C38 C11 123.4(6) . . y
N6 C38 H38 118.3 . . ?
C11 C38 H38 118.3 . . ?
O1 C39 O2 132.5(9) . . ?
O1 C39 C40 113.0(6) . . ?
O2 C39 C40 114.4(8) . . ?
C39 C40 H40A 109.5 . . ?
C39 C40 H40B 109.5 . . ?
H40A C40 H40B 109.5 . . ?
C39 C40 H40C 109.5 . . ?
H40A C40 H40C 109.5 . . ?
H40B C40 H40C 109.5 . . ?
O3 C41 O4 128.9(7) . . ?
O3 C41 C42 113.0(6) . . ?
O4 C41 C42 118.0(7) . . ?
C41 C42 H42A 109.5 . . ?
C41 C42 H42B 109.5 . . ?
H42A C42 H42B 109.5 . . ?
C41 C42 H42C 109.5 . . ?
H42A C42 H42C 109.5 . . ?
H42B C42 H42C 109.5 . . ?
C41 C42 H42D 109.5 . . ?
H42A C42 H42D 141.1 . . ?
H42B C42 H42D 56.3 . . ?
H42C C42 H42D 56.3 . . ?
C41 C42 H42E 109.5 . . ?
H42A C42 H42E 56.3 . . ?
H42B C42 H42E 141.1 . . ?
H42C C42 H42E 56.3 . . ?
H42D C42 H42E 109.5 . . ?
C41 C42 H42F 109.5 . . ?
H42A C42 H42F 56.3 . . ?
H42B C42 H42F 56.3 . . ?
H42C C42 H42F 141.1 . . ?
H42D C42 H42F 109.5 . . ?
H42E C42 H42F 109.5 . . ?

loop_
_geom_bond_atom_site_label_1
_geom_bond_atom_site_label_2
_geom_bond_distance
_geom_bond_site_symmetry_2
_geom_bond_publ_flag
Pd1 N4 2.020(5) 3_757 y
Pd1 N1 2.021(5) . y
Pd1 O3 2.030(5) . y
Pd1 O1 2.053(5) . y
O1 C39 1.158(9) . ?
O2 C39 1.202(8) . ?
O3 C41 1.220(8) . ?
O4 C41 1.231(8) . ?
N1 C10 1.310(8) . y
N1 C1 1.439(8) . ?
N2 C12 1.295(8) . y
N2 C13 1.419(8) . y
N3 C19 1.328(8) . y
N3 C18 1.403(8) . y
N3 H3N 0.86(4) . ?
N4 C21 1.301(8) . y
N4 C30 1.428(8) . ?
N4 Pd1 2.021(5) 3_757 ?
N5 C31 1.300(8) . y
N5 C32 1.423(8) . y
N6 C38 1.333(8) . y
N6 C37 1.407(8) . y
N6 H6N 0.85(4) . ?
C1 C2 1.383(9) . ?
C1 C6 1.388(9) . ?
C2 C3 1.393(9) . ?
C2 H2 0.9500 . ?
C3 C4 1.386(10) . ?
C3 H3 0.9500 . ?
C4 C5 1.392(10) . ?
C4 H4 0.9500 . ?
C5 C6 1.376(9) . ?
C5 H5 0.9500 . ?
C6 C7 1.520(9) . ?
C7 C8 1.540(10) . ?
C7 C10 1.542(9) . ?
C7 C9 1.550(10) . ?
C8 H8A 0.9800 . ?
C8 H8B 0.9800 . ?
C8 H8C 0.9800 . ?
C9 H9A 0.9800 . ?
C9 H9B 0.9800 . ?
C9 H9C 0.9800 . ?
C10 C11 1.439(9) . y
C11 C38 1.392(9) . y
C11 C12 1.426(9) . y
C12 H12 0.9500 . ?
C13 C14 1.390(10) . ?
C13 C18 1.397(9) . ?
C14 C15 1.380(11) . ?
C14 H14 0.9500 . ?
C15 C16 1.378(11) . ?
C15 H15 0.9500 . ?
C16 C17 1.375(10) . ?
C16 H16 0.9500 . ?
C17 C18 1.399(9) . ?
C17 H17 0.9500 . ?
C19 C20 1.367(9) . y
C19 H19 0.9500 . ?
C20 C31 1.444(9) . y
C20 C21 1.464(9) . y
C21 C22 1.548(9) . ?
C22 C25 1.507(9) . ?
C22 C24 1.528(9) . ?
C22 C23 1.540(9) . ?
C23 H23A 0.9800 . ?
C23 H23B 0.9800 . ?
C23 H23C 0.9800 . ?
C24 H24A 0.9800 . ?
C24 H24B 0.9800 . ?
C24 H24C 0.9800 . ?
C25 C30 1.381(9) . ?
C25 C26 1.388(9) . ?
C26 C27 1.391(10) . ?
C26 H26 0.9500 . ?
C27 C28 1.382(10) . ?
C27 H27 0.9500 . ?
C28 C29 1.394(10) . ?
C28 H28 0.9500 . ?
C29 C30 1.389(9) . ?
C29 H29 0.9500 . ?
C31 H31 0.9500 . ?
C32 C33 1.396(9) . ?
C32 C37 1.401(9) . ?
C33 C34 1.375(10) . ?
C33 H33 0.9500 . ?
C34 C35 1.387(9) . ?
C34 H34 0.9500 . ?
C35 C36 1.375(9) . ?
C35 H35 0.9500 . ?
C36 C37 1.404(8) . ?
C36 H36 0.9500 . ?
C38 H38 0.9500 . ?
C39 C40 1.588(10) . ?
C40 H40A 0.9800 . ?
C40 H40B 0.9800 . ?
C40 H40C 0.9800 . ?
C41 C42 1.544(11) . ?
C42 H42A 0.9800 . ?
C42 H42B 0.9800 . ?
C42 H42C 0.9800 . ?
C42 H42D 0.9800 . ?
C42 H42E 0.9800 . ?
C42 H42F 0.9800 . ?

loop_
_geom_hbond_atom_site_label_D
_geom_hbond_atom_site_label_H
_geom_hbond_atom_site_label_A
_geom_hbond_distance_DH
_geom_hbond_distance_HA
_geom_hbond_distance_DA
_geom_hbond_angle_DHA
_geom_hbond_site_symmetry_A
N3 H3N N2 0.86(4) 2.31(7) 2.662(7) 105(5) .
N3 H3N N5 0.86(4) 2.04(6) 2.743(7) 138(6) .
N6 H6N N2 0.85(4) 2.04(6) 2.718(7) 136(6) .
N6 H6N N5 0.85(4) 2.34(6) 2.716(7) 108(5) .
C2 H2 O1 0.95 2.43 3.106(8) 128 .
C31 H31 O3 0.95 2.35 3.265(8) 161. 3_757
C33 H33 O3 0.95 2.50 3.388(8) 156. 3_757
C36 H36 O2 0.95 2.44 3.282(8) 147. .
C38 H38 O2 0.95 2.32 3.247(8) 164 .
C5 H5 O4 0.95 2.56 3.340(8) 140 4_556
C9 H9A O4 0.98 2.40 3.369(9) 168 4_556
C26 H26 O2 0.95 2.56 3.349(9) 141 3_758
C8 H8A Cg1 0.98 2.77 3.686(8) 156 3_758
C27 H27 Cg2 0.95 2.79 3.411(8) 124 3_758

loop_
_geom_torsion_atom_site_label_1
_geom_torsion_atom_site_label_2
_geom_torsion_atom_site_label_3
_geom_torsion_atom_site_label_4
_geom_torsion
_geom_torsion_site_symmetry_1
N4 Pd1 O1 C39 -128.5(6) 3_757
N1 Pd1 O1 C39 59.4(6) .
N4 Pd1 O3 C41 -108.4(6) 3_757
N1 Pd1 O3 C41 63.6(6) .
O3 Pd1 N1 C10 41.3(5) .
O1 Pd1 N1 C10 -141.4(5) .
O3 Pd1 N1 C1 -120.0(5) .
O1 Pd1 N1 C1 57.3(5) .
C10 N1 C1 C2 175.5(7) .
Pd1 N1 C1 C2 -20.0(9) .
C10 N1 C1 C6 -2.9(8) .
Pd1 N1 C1 C6 161.5(4) .
C6 C1 C2 C3 1.9(10) .
N1 C1 C2 C3 -176.4(6) .
C1 C2 C3 C4 -1.1(10) .
C2 C3 C4 C5 -1.0(11) .
C3 C4 C5 C6 2.3(11) .
C4 C5 C6 C1 -1.5(11) .
C4 C5 C6 C7 -178.5(7) .
C2 C1 C6 C5 -0.6(11) .
N1 C1 C6 C5 178.0(6) .
C2 C1 C6 C7 176.9(6) .
N1 C1 C6 C7 -4.5(8) .
C5 C6 C7 C8 -53.0(10) .
C1 C6 C7 C8 129.8(6) .
C5 C6 C7 C10 -174.0(7) .
C1 C6 C7 C10 8.8(7) .
C5 C6 C7 C9 70.5(10) .
C1 C6 C7 C9 -106.7(6) .
C1 N1 C10 C11 -167.4(6) .
Pd1 N1 C10 C11 29.7(9) .
C1 N1 C10 C7 9.1(7) .
Pd1 N1 C10 C7 -153.8(4) .
C6 C7 C10 N1 -11.0(7) .
C8 C7 C10 N1 -131.2(6) .
C9 C7 C10 N1 100.4(6) .
C6 C7 C10 C11 165.4(6) .
C8 C7 C10 C11 45.3(9) .
C9 C7 C10 C11 -83.2(8) .
N1 C10 C11 C38 29.4(10) .
C7 C10 C11 C38 -146.6(6) .
N1 C10 C11 C12 -157.1(6) .
C7 C10 C11 C12 26.9(10) .
C13 N2 C12 C11 -179.2(7) .
C38 C11 C12 N2 -6.0(11) .
C10 C11 C12 N2 -179.3(7) .
C12 N2 C13 C14 21.8(12) .
C12 N2 C13 C18 -161.3(7) .
C18 C13 C14 C15 6.5(15) .
N2 C13 C14 C15 -176.6(9) .
C13 C14 C15 C16 -3.9(17) .
C14 C15 C16 C17 -0.5(16) .
C15 C16 C17 C18 2.1(13) .
C14 C13 C18 C17 -4.8(12) .
N2 C13 C18 C17 178.1(7) .
C14 C13 C18 N3 175.3(8) .
N2 C13 C18 N3 -1.9(10) .
C16 C17 C18 C13 0.5(12) .
C16 C17 C18 N3 -179.5(7) .
C19 N3 C18 C13 -179.7(7) .
C19 N3 C18 C17 0.4(11) .
C18 N3 C19 C20 173.1(6) .
N3 C19 C20 C31 4.6(10) .
N3 C19 C20 C21 178.5(6) .
C30 N4 C21 C20 168.0(6) .
Pd1 N4 C21 C20 -27.2(9) 3_757
C30 N4 C21 C22 -3.6(7) .
Pd1 N4 C21 C22 161.1(4) 3_757
C19 C20 C21 N4 152.2(6) .
C31 C20 C21 N4 -33.5(9) .
C19 C20 C21 C22 -37.2(9) .
C31 C20 C21 C22 137.0(6) .
N4 C21 C22 C25 4.3(7) .
C20 C21 C22 C25 -167.2(6) .
N4 C21 C22 C24 123.0(6) .
C20 C21 C22 C24 -48.5(8) .
N4 C21 C22 C23 -109.8(6) .
C20 C21 C22 C23 78.7(8) .
C24 C22 C25 C30 -121.5(6) .
C23 C22 C25 C30 114.6(6) .
C21 C22 C25 C30 -3.3(7) .
C24 C22 C25 C26 61.2(9) .
C23 C22 C25 C26 -62.7(9) .
C21 C22 C25 C26 179.4(7) .
C30 C25 C26 C27 1.6(10) .
C22 C25 C26 C27 178.7(7) .
C25 C26 C27 C28 0.2(11) .
C26 C27 C28 C29 -0.5(12) .
C27 C28 C29 C30 -1.0(11) .
C26 C25 C30 C29 -3.3(11) .
C22 C25 C30 C29 179.1(6) .
C26 C25 C30 N4 179.2(6) .
C22 C25 C30 N4 1.5(7) .
C28 C29 C30 C25 2.9(11) .
C28 C29 C30 N4 180.0(7) .
C21 N4 C30 C25 1.4(7) .
Pd1 N4 C30 C25 -166.0(4) 3_757
C21 N4 C30 C29 -176.1(7) .
Pd1 N4 C30 C29 16.5(9) 3_757
C32 N5 C31 C20 176.9(6) .
C19 C20 C31 N5 0.6(10) .
C21 C20 C31 N5 -173.4(6) .
C31 N5 C32 C33 -3.0(10) .
C31 N5 C32 C37 177.2(6) .
C37 C32 C33 C34 -0.6(10) .
N5 C32 C33 C34 179.7(7) .
C32 C33 C34 C35 -0.6(12) .
C33 C34 C35 C36 0.6(11) .
C34 C35 C36 C37 0.6(10) .
C33 C32 C37 C36 1.7(9) .
N5 C32 C37 C36 -178.5(5) .
C33 C32 C37 N6 -177.9(6) .
N5 C32 C37 N6 1.8(8) .
C35 C36 C37 C32 -1.8(9) .
C35 C36 C37 N6 177.9(6) .
C38 N6 C37 C32 165.4(6) .
C38 N6 C37 C36 -14.3(10) .
C37 N6 C38 C11 -172.1(6) .
C12 C11 C38 N6 1.2(10) .
C10 C11 C38 N6 174.5(6) .
Pd1 O1 C39 O2 16.2(12) .
Pd1 O1 C39 C40 -158.9(5) .
Pd1 O3 C41 O4 1.0(11) .
Pd1 O3 C41 C42 -175.8(6) .
